data_4033769
loop_
_publ_author_name
'Mart\'inez-Garc\'ia, Lucas'
'Lobato, Rub\'en'
'Prado, Gustavo'
'Monje, Pablo'
'Sardina, F. Javier'
'Paleo, M. Rita'

_publ_section_title
;
 C-C Bond-Forming and Bond-Breaking Processes from the Reaction of
 Diesters with Me<sub>3</sub>SnLi. Synthesis of Complex Bridged Polycycles
 and Dialkyl Aromatic Compounds.
;
_journal_issue 4
_journal_name_full 'The Journal of organic chemistry'
_journal_page_first 1887
_journal_page_last 1897
_journal_paper_doi 10.1021/acs.joc.8b02891
_journal_volume 84
_journal_year 2019
_chemical_compound_source 'synthesis as described'
_chemical_formula_moiety 'C16 H18 O4'
_chemical_formula_sum 'C16 H18 O4'
_chemical_formula_weight 274.3
_chemical_name_systematic
;
Dimethyl trans-1,4-dimethyl-1,4-dihydronaphthalene-1,4-dicarboxylate
;
_space_group_IT_number 15
_space_group_name_Hall '-C 2yc'
_space_group_name_H-M_alt 'C 1 2/c 1'
_symmetry_cell_setting monoclinic
_symmetry_Int_Tables_number 15
_symmetry_space_group_name_Hall '-C 2yc'
_symmetry_space_group_name_H-M 'C 1 2/c 1'
_atom_sites_solution_hydrogens geom
_atom_sites_solution_primary direct
_atom_sites_solution_secondary difmap
_audit_conform_dict_location ftp://ftp.iucr.org/pub/cif_core.dic
_audit_conform_dict_name cif_core.dic
_audit_conform_dict_version 2.4
_audit_creation_date 2011-10-24T11:27:20-00:00
_audit_creation_method 'WinGX routine CIF_UPDATE'
_cell_angle_alpha 90
_cell_angle_beta 99.147(4)
_cell_angle_gamma 90
_cell_formula_units_Z 8
_cell_length_a 13.2165(9)
_cell_length_b 11.0383(8)
_cell_length_c 19.3944(13)
_cell_measurement_reflns_used 1986
_cell_measurement_temperature 100(2)
_cell_measurement_theta_max 25.49
_cell_measurement_theta_min 2.54
_cell_measurement_wavelength 0.71073
_cell_volume 2793.4(3)
_computing_cell_refinement 'APPEX2 (BRUKER AXS, 2005)'
_computing_data_collection 'APPEX2 (BRUKER AXS, 2005)'
_computing_data_reduction 'APPEX2 (BRUKER AXS, 2005)'
_computing_molecular_graphics 'Ortep-3 for Windows (Farrugia, 1997)'
_computing_publication_material 'WinGX publication routines (Farrugia, 1999)'
_computing_structure_refinement 'SHELXL-97 (Sheldrick, 2008)'
_computing_structure_solution 'SIR97 (Giacovazzo et al, 1997)'
_diffrn_ambient_temperature 100(2)
_diffrn_measured_fraction_theta_full 0.998
_diffrn_measured_fraction_theta_max 0.998
_diffrn_measurement_device 'four-circle diffractometer'
_diffrn_measurement_device_type 'BRUKER APPEX-II CCD'
_diffrn_measurement_method 'omega and phi scans'
_diffrn_radiation_monochromator graphite
_diffrn_radiation_probe x-ray
_diffrn_radiation_source 'fine-focus sealed tube'
_diffrn_radiation_type MoK\a
_diffrn_radiation_wavelength 0.7107
_diffrn_reflns_av_R_equivalents 0.0527
_diffrn_reflns_av_unetI/netI 0.0302
_diffrn_reflns_limit_h_max 16
_diffrn_reflns_limit_h_min -16
_diffrn_reflns_limit_k_max 13
_diffrn_reflns_limit_k_min 0
_diffrn_reflns_limit_l_max 24
_diffrn_reflns_limit_l_min 0
_diffrn_reflns_number 28456
_diffrn_reflns_theta_full 26.42
_diffrn_reflns_theta_max 26.42
_diffrn_reflns_theta_min 2.13
_exptl_absorpt_coefficient_mu 0.093
_exptl_absorpt_correction_T_max 1
_exptl_absorpt_correction_T_min 0.9478
_exptl_absorpt_correction_type multi-scan
_exptl_absorpt_process_details 'BRUKER SADABS'
_exptl_crystal_colour colourless
_exptl_crystal_density_diffrn 1.304
_exptl_crystal_density_method 'not measured'
_exptl_crystal_description Plane
_exptl_crystal_F_000 1168
_exptl_crystal_size_max 0.18
_exptl_crystal_size_mid 0.15
_exptl_crystal_size_min 0.09
_refine_diff_density_max 0.247
_refine_diff_density_min -0.196
_refine_diff_density_rms 0.044
_refine_ls_extinction_method none
_refine_ls_goodness_of_fit_ref 1.044
_refine_ls_hydrogen_treatment constr
_refine_ls_matrix_type full
_refine_ls_number_parameters 185
_refine_ls_number_reflns 2869
_refine_ls_number_restraints 0
_refine_ls_restrained_S_all 1.044
_refine_ls_R_factor_all 0.0551
_refine_ls_R_factor_gt 0.0375
_refine_ls_shift/su_max 0
_refine_ls_shift/su_mean 0
_refine_ls_structure_factor_coef Fsqd
_refine_ls_weighting_details 'calc w=1/[\s^2^(Fo^2^)+(0.0401P)^2^+1.9277P] where P=(Fo^2^+2Fc^2^)/3'
_refine_ls_weighting_scheme calc
_refine_ls_wR_factor_gt 0.0852
_refine_ls_wR_factor_ref 0.0941
_reflns_number_gt 2220
_reflns_number_total 2869
_reflns_threshold_expression >2\s(I)
_cod_data_source_file jo8b02891_si_010.cif
_cod_data_source_block JSRL297RX
_cod_original_sg_symbol_H-M 'C 2/c'
_cod_database_code 4033769

loop_
_symmetry_equiv_pos_as_xyz
'x, y, z'
'-x, y, -z+1/2'
'x+1/2, y+1/2, z'
'-x+1/2, y+1/2, -z+1/2'
'-x, -y, -z'
'x, -y, z-1/2'
'-x+1/2, -y+1/2, -z'
'x+1/2, -y+1/2, z-1/2'

loop_
_atom_site_label
_atom_site_type_symbol
_atom_site_fract_x
_atom_site_fract_y
_atom_site_fract_z
_atom_site_U_iso_or_equiv
_atom_site_adp_type
_atom_site_occupancy
_atom_site_symmetry_multiplicity
_atom_site_calc_flag
_atom_site_refinement_flags
C1 C 0.08540(10) 0.10573(13) 0.62900(7) 0.0172(3) Uani 1 1 d .
C2 C 0.07945(11) 0.20179(14) 0.68360(7) 0.0201(3) Uani 1 1 d .
H2 H 0.0134 0.2306 0.689 0.024 Uiso 1 1 calc R
C3 C 0.15932(11) 0.24891(14) 0.72454(7) 0.0209(3) Uani 1 1 d .
H3 H 0.1464 0.3081 0.7576 0.025 Uiso 1 1 calc R
C4 C 0.26888(11) 0.21563(13) 0.72249(7) 0.0169(3) Uani 1 1 d .
C5 C 0.27770(10) 0.10469(12) 0.67657(7) 0.0145(3) Uani 1 1 d .
C6 C 0.19322(10) 0.05459(12) 0.63330(7) 0.0152(3) Uani 1 1 d .
C7 C 0.20879(11) -0.04455(13) 0.59115(7) 0.0195(3) Uani 1 1 d .
H7 H 0.1518 -0.0791 0.5617 0.023 Uiso 1 1 calc R
C8 C 0.30542(11) -0.09335(13) 0.59135(7) 0.0204(3) Uani 1 1 d .
H8 H 0.3143 -0.1612 0.5628 0.024 Uiso 1 1 calc R
C9 C 0.38911(11) -0.04208(13) 0.63367(7) 0.0199(3) Uani 1 1 d .
H9 H 0.4559 -0.074 0.6337 0.024 Uiso 1 1 calc R
C10 C 0.37498(10) 0.05564(13) 0.67580(7) 0.0165(3) Uani 1 1 d .
H10 H 0.4325 0.09 0.7048 0.02 Uiso 1 1 calc R
C11 C 0.00650(11) 0.00655(15) 0.63642(9) 0.0267(4) Uani 1 1 d .
H11A H 0.0284 -0.0389 0.6796 0.04 Uiso 1 1 calc R
H11B H 0.0011 -0.0486 0.5964 0.04 Uiso 1 1 calc R
H11C H -0.0604 0.0438 0.638 0.04 Uiso 1 1 calc R
O1 O -0.03572(8) 0.18228(10) 0.53124(5) 0.0255(3) Uani 1 1 d .
C12 C 0.05174(10) 0.17352(13) 0.55995(7) 0.0173(3) Uani 1 1 d .
O2 O 0.13052(8) 0.22931(10) 0.53765(5) 0.0233(3) Uani 1 1 d .
C13 C 0.10409(12) 0.30776(15) 0.47748(8) 0.0262(4) Uani 1 1 d .
H13A H 0.0662 0.2613 0.4387 0.039 Uiso 1 1 calc R
H13B H 0.1669 0.3403 0.4636 0.039 Uiso 1 1 calc R
H13C H 0.0614 0.3747 0.4895 0.039 Uiso 1 1 calc R
C14 C 0.32437(12) 0.32396(13) 0.69505(8) 0.0236(3) Uani 1 1 d .
H14A H 0.2951 0.3395 0.6462 0.035 Uiso 1 1 calc R
H14B H 0.3975 0.3054 0.6984 0.035 Uiso 1 1 calc R
H14C H 0.3158 0.3959 0.7232 0.035 Uiso 1 1 calc R
C15 C 0.32272(11) 0.18601(13) 0.79663(7) 0.0180(3) Uani 1 1 d .
O3 O 0.41044(8) 0.21089(10) 0.81977(5) 0.0261(3) Uani 1 1 d .
C16 C 0.30596(14) 0.09290(16) 0.90338(8) 0.0327(4) Uani 1 1 d .
H16A H 0.3571 0.0292 0.9014 0.049 Uiso 1 1 calc R
H16B H 0.2525 0.0627 0.9286 0.049 Uiso 1 1 calc R
H16C H 0.3391 0.1638 0.9277 0.049 Uiso 1 1 calc R
O4 O 0.26051(8) 0.12683(10) 0.83313(5) 0.0244(3) Uani 1 1 d .

loop_
_atom_site_aniso_label
_atom_site_aniso_U_11
_atom_site_aniso_U_22
_atom_site_aniso_U_33
_atom_site_aniso_U_23
_atom_site_aniso_U_13
_atom_site_aniso_U_12
C1 0.0152(7) 0.0203(7) 0.0157(7) 0.0026(6) 0.0015(6) -0.0013(6)
C2 0.0188(7) 0.0263(8) 0.0158(7) 0.0040(6) 0.0048(6) 0.0066(6)
C3 0.0268(8) 0.0210(8) 0.0152(7) 0.0005(6) 0.0044(6) 0.0070(6)
C4 0.0187(7) 0.0175(7) 0.0143(7) -0.0003(6) 0.0016(6) 0.0000(6)
C5 0.0185(7) 0.0135(7) 0.0116(6) 0.0024(5) 0.0029(5) 0.0000(5)
C6 0.0168(7) 0.0158(7) 0.0132(7) 0.0037(5) 0.0027(5) -0.0008(5)
C7 0.0235(8) 0.0180(7) 0.0162(7) -0.0003(6) 0.0011(6) -0.0032(6)
C8 0.0307(8) 0.0159(7) 0.0152(7) 0.0002(6) 0.0057(6) 0.0029(6)
C9 0.0209(7) 0.0213(8) 0.0190(7) 0.0071(6) 0.0073(6) 0.0062(6)
C10 0.0159(7) 0.0192(7) 0.0142(7) 0.0036(6) 0.0013(5) -0.0008(6)
C11 0.0181(7) 0.0287(9) 0.0325(9) 0.0094(7) 0.0020(7) -0.0035(6)
O1 0.0191(5) 0.0343(6) 0.0207(6) 0.0026(5) -0.0039(4) 0.0006(5)
C12 0.0188(7) 0.0167(7) 0.0158(7) -0.0024(6) 0.0014(6) 0.0008(6)
O2 0.0206(5) 0.0286(6) 0.0199(5) 0.0114(5) 0.0009(4) -0.0014(4)
C13 0.0320(9) 0.0270(8) 0.0191(8) 0.0101(6) 0.0021(7) 0.0019(7)
C14 0.0323(8) 0.0167(7) 0.0217(8) -0.0004(6) 0.0039(7) -0.0037(6)
C15 0.0225(7) 0.0151(7) 0.0162(7) -0.0041(6) 0.0030(6) 0.0013(6)
O3 0.0190(6) 0.0372(7) 0.0209(6) -0.0046(5) -0.0008(4) -0.0020(5)
C16 0.0398(10) 0.0389(10) 0.0167(8) 0.0073(7) -0.0034(7) -0.0062(8)
O4 0.0269(6) 0.0291(6) 0.0154(5) 0.0045(4) -0.0029(4) -0.0068(5)

loop_
_atom_type_symbol
_atom_type_description
_atom_type_scat_dispersion_real
_atom_type_scat_dispersion_imag
_atom_type_scat_source
C C 0.0033 0.0016 'International Tables Vol C Tables 4.2.6.8 and 6.1.1.4'
H H 0 0 'International Tables Vol C Tables 4.2.6.8 and 6.1.1.4'
O O 0.0106 0.006 'International Tables Vol C Tables 4.2.6.8 and 6.1.1.4'

loop_
_geom_angle_atom_site_label_1
_geom_angle_atom_site_label_2
_geom_angle_atom_site_label_3
_geom_angle
C2 C1 C6 112.00(11)
C2 C1 C11 108.88(12)
C6 C1 C11 111.99(12)
C2 C1 C12 103.25(11)
C6 C1 C12 111.53(11)
C11 C1 C12 108.80(11)
C3 C2 C1 124.88(13)
C3 C2 H2 117.6
C1 C2 H2 117.6
C2 C3 C4 124.71(14)
C2 C3 H3 117.6
C4 C3 H3 117.6
C3 C4 C5 112.00(11)
C3 C4 C15 109.45(12)
C5 C4 C15 107.94(11)
C3 C4 C14 109.48(12)
C5 C4 C14 109.61(11)
C15 C4 C14 108.28(11)
C10 C5 C6 119.22(13)
C10 C5 C4 118.16(12)
C6 C5 C4 122.55(12)
C5 C6 C7 118.78(13)
C5 C6 C1 122.47(12)
C7 C6 C1 118.74(12)
C8 C7 C6 121.54(13)
C8 C7 H7 119.2
C6 C7 H7 119.2
C7 C8 C9 119.37(13)
C7 C8 H8 120.3
C9 C8 H8 120.3
C10 C9 C8 119.81(13)
C10 C9 H9 120.1
C8 C9 H9 120.1
C9 C10 C5 121.28(13)
C9 C10 H10 119.4
C5 C10 H10 119.4
C1 C11 H11A 109.5
C1 C11 H11B 109.5
H11A C11 H11B 109.5
C1 C11 H11C 109.5
H11A C11 H11C 109.5
H11B C11 H11C 109.5
O1 C12 O2 123.50(13)
O1 C12 C1 124.44(13)
O2 C12 C1 111.91(11)
C12 O2 C13 115.74(11)
O2 C13 H13A 109.5
O2 C13 H13B 109.5
H13A C13 H13B 109.5
O2 C13 H13C 109.5
H13A C13 H13C 109.5
H13B C13 H13C 109.5
C4 C14 H14A 109.5
C4 C14 H14B 109.5
H14A C14 H14B 109.5
C4 C14 H14C 109.5
H14A C14 H14C 109.5
H14B C14 H14C 109.5
O3 C15 O4 123.34(13)
O3 C15 C4 125.09(13)
O4 C15 C4 111.56(12)
O4 C16 H16A 109.5
O4 C16 H16B 109.5
H16A C16 H16B 109.5
O4 C16 H16C 109.5
H16A C16 H16C 109.5
H16B C16 H16C 109.5
C15 O4 C16 115.23(11)

loop_
_geom_bond_atom_site_label_1
_geom_bond_atom_site_label_2
_geom_bond_distance
C1 C2 1.509(2)
C1 C6 1.5227(19)
C1 C11 1.534(2)
C1 C12 1.5369(19)
C2 C3 1.322(2)
C2 H2 0.95
C3 C4 1.501(2)
C3 H3 0.95
C4 C5 1.5296(19)
C4 C15 1.5348(19)
C4 C14 1.541(2)
C5 C10 1.3972(19)
C5 C6 1.3996(19)
C6 C7 1.401(2)
C7 C8 1.385(2)
C7 H7 0.95
C8 C9 1.389(2)
C8 H8 0.95
C9 C10 1.384(2)
C9 H9 0.95
C10 H10 0.95
C11 H11A 0.98
C11 H11B 0.98
C11 H11C 0.98
O1 C12 1.2045(16)
C12 O2 1.3392(17)
O2 C13 1.4505(17)
C13 H13A 0.98
C13 H13B 0.98
C13 H13C 0.98
C14 H14A 0.98
C14 H14B 0.98
C14 H14C 0.98
C15 O3 1.2064(17)
C15 O4 1.3375(18)
C16 O4 1.4482(18)
C16 H16A 0.98
C16 H16B 0.98
C16 H16C 0.98

loop_
_geom_torsion_atom_site_label_1
_geom_torsion_atom_site_label_2
_geom_torsion_atom_site_label_3
_geom_torsion_atom_site_label_4
_geom_torsion
C6 C1 C2 C3 8.5(2)
C11 C1 C2 C3 132.95(15)
C12 C1 C2 C3 -111.57(16)
C1 C2 C3 C4 1.0(2)
C2 C3 C4 C5 -10.1(2)
C2 C3 C4 C15 -129.79(15)
C2 C3 C4 C14 111.68(16)
C3 C4 C5 C10 -173.26(12)
C15 C4 C5 C10 -52.70(16)
C14 C4 C5 C10 65.03(16)
C3 C4 C5 C6 9.74(18)
C15 C4 C5 C6 130.30(13)
C14 C4 C5 C6 -111.97(15)
C10 C5 C6 C7 0.8(2)
C4 C5 C6 C7 177.82(12)
C10 C5 C6 C1 -177.61(12)
C4 C5 C6 C1 -0.6(2)
C2 C1 C6 C5 -8.43(18)
C11 C1 C6 C5 -131.08(14)
C12 C1 C6 C5 106.73(15)
C2 C1 C6 C7 173.11(12)
C11 C1 C6 C7 50.46(17)
C12 C1 C6 C7 -71.74(16)
C5 C6 C7 C8 -0.1(2)
C1 C6 C7 C8 178.37(13)
C6 C7 C8 C9 -0.8(2)
C7 C8 C9 C10 1.0(2)
C8 C9 C10 C5 -0.3(2)
C6 C5 C10 C9 -0.7(2)
C4 C5 C10 C9 -177.75(12)
C2 C1 C12 O1 -88.94(16)
C6 C1 C12 O1 150.62(14)
C11 C1 C12 O1 26.60(19)
C2 C1 C12 O2 86.69(13)
C6 C1 C12 O2 -33.75(16)
C11 C1 C12 O2 -157.77(12)
O1 C12 O2 C13 3.0(2)
C1 C12 O2 C13 -172.72(12)
C3 C4 C15 O3 -143.15(15)
C5 C4 C15 O3 94.71(16)
C14 C4 C15 O3 -23.87(19)
C3 C4 C15 O4 37.71(16)
C5 C4 C15 O4 -84.43(14)
C14 C4 C15 O4 156.99(12)
O3 C15 O4 C16 -0.4(2)
C4 C15 O4 C16 178.71(12)
